data_7000259
loop_
_publ_author_name
'Gracia, Raquel'
'Adams, Harry'
'Patmore, Nathan J.'

_publ_section_title
;
 Relationship between metal--metal bond length and internal rotation in
 diruthenium tetracarboxylate paddlewheel complexes
;
_journal_issue 2
_journal_name_full 'Dalton Transactions'
_journal_page_first 259
_journal_page_last 261
_journal_paper_doi 10.1039/b820287g
_journal_year 2009
_chemical_formula_moiety 'C72 H108 O10 Ru2'
_chemical_formula_sum 'C72 H108 O10 Ru2'
_chemical_formula_weight 1335.72
_space_group_IT_number 15
_symmetry_cell_setting monoclinic
_symmetry_space_group_name_Hall '-C 2yc'
_symmetry_space_group_name_H-M 'C 1 2/c 1'
_atom_sites_solution_hydrogens geom
_atom_sites_solution_primary direct
_atom_sites_solution_secondary difmap
_audit_creation_method SHELXL-97
_cell_angle_alpha 90.00
_cell_angle_beta 116.524(2)
_cell_angle_gamma 90.00
_cell_formula_units_Z 4
_cell_length_a 17.4405(19)
_cell_length_b 25.876(3)
_cell_length_c 17.9577(19)
_cell_measurement_reflns_used 8923
_cell_measurement_temperature 100(2)
_cell_measurement_theta_max 27.267
_cell_measurement_theta_min 2.404
_cell_volume 7251.2(14)
_computing_cell_refinement 'Bruker SMART'
_computing_data_collection 'Bruker SMART'
_computing_data_reduction 'Bruker SAINT'
_computing_molecular_graphics 'Bruker SHELXTL'
_computing_publication_material 'Bruker SHELXTL'
_computing_structure_refinement 'SHELXL-97 (Sheldrick, 1997)'
_computing_structure_solution 'Bruker SHELXTL'
_diffrn_ambient_temperature 100(2)
_diffrn_measured_fraction_theta_full 0.998
_diffrn_measured_fraction_theta_max 0.998
_diffrn_measurement_device_type 'CCD area detector'
_diffrn_measurement_method 'phi and omega scans'
_diffrn_radiation_monochromator graphite
_diffrn_radiation_source 'fine-focus sealed tube'
_diffrn_radiation_type MoK\a
_diffrn_radiation_wavelength 0.71073
_diffrn_reflns_av_R_equivalents 0.0376
_diffrn_reflns_av_sigmaI/netI 0.0357
_diffrn_reflns_limit_h_max 22
_diffrn_reflns_limit_h_min -22
_diffrn_reflns_limit_k_max 33
_diffrn_reflns_limit_k_min -15
_diffrn_reflns_limit_l_max 21
_diffrn_reflns_limit_l_min -23
_diffrn_reflns_number 36056
_diffrn_reflns_theta_full 27.56
_diffrn_reflns_theta_max 27.56
_diffrn_reflns_theta_min 1.52
_exptl_absorpt_coefficient_mu 0.469
_exptl_absorpt_correction_T_max 0.9815
_exptl_absorpt_correction_T_min 0.9245
_exptl_absorpt_correction_type multi-scan
_exptl_absorpt_process_details sadabs
_exptl_crystal_colour red
_exptl_crystal_density_diffrn 1.224
_exptl_crystal_density_method 'not measured'
_exptl_crystal_description Plate
_exptl_crystal_F_000 2832
_exptl_crystal_size_max 0.17
_exptl_crystal_size_mid 0.09
_exptl_crystal_size_min 0.04
_refine_diff_density_max 1.035
_refine_diff_density_min -1.377
_refine_diff_density_rms 0.103
_refine_ls_extinction_method none
_refine_ls_goodness_of_fit_ref 1.035
_refine_ls_hydrogen_treatment constr
_refine_ls_matrix_type full
_refine_ls_number_parameters 442
_refine_ls_number_reflns 8372
_refine_ls_number_restraints 452
_refine_ls_restrained_S_all 1.129
_refine_ls_R_factor_all 0.0776
_refine_ls_R_factor_gt 0.0533
_refine_ls_shift/su_max 0.000
_refine_ls_shift/su_mean 0.000
_refine_ls_structure_factor_coef Fsqd
_refine_ls_weighting_details 'calc w=1/[\s^2^(Fo^2^)+(0.0720P)^2^+36.8711P] where P=(Fo^2^+2Fc^2^)/3'
_refine_ls_weighting_scheme calc
_refine_ls_wR_factor_gt 0.1380
_refine_ls_wR_factor_ref 0.1557
_reflns_number_gt 6175
_reflns_number_total 8372
_reflns_threshold_expression >2sigma(I)
_cod_data_source_file b820287g.txt
_cod_data_source_block Compound_2
_cod_original_cell_volume 7251.1(14)
_cod_original_sg_symbol_H-M 'C 2/c'
_cod_database_code 7000259

loop_
_symmetry_equiv_pos_as_xyz
'x, y, z'
'-x, y, -z+1/2'
'x+1/2, y+1/2, z'
'-x+1/2, y+1/2, -z+1/2'
'-x, -y, -z'
'x, -y, z-1/2'
'-x+1/2, -y+1/2, -z'
'x+1/2, -y+1/2, z-1/2'

loop_
_atom_site_label
_atom_site_type_symbol
_atom_site_fract_x
_atom_site_fract_y
_atom_site_fract_z
_atom_site_U_iso_or_equiv
_atom_site_adp_type
_atom_site_occupancy
_atom_site_symmetry_multiplicity
_atom_site_calc_flag
_atom_site_refinement_flags
_atom_site_disorder_assembly
_atom_site_disorder_group
C1 C 0.6666(3) 0.11442(19) 0.2982(3) 0.0370(9) Uani 1 1 d U . .
C2 C 0.7606(3) 0.1138(2) 0.3227(3) 0.0458(9) Uani 1 1 d U A .
C3 C 0.8192(3) 0.1349(2) 0.3998(3) 0.0514(9) Uani 1 1 d U . .
C4 C 0.9056(3) 0.1316(3) 0.4200(4) 0.0627(11) Uani 1 1 d DU A .
H4 H 0.9460 0.1451 0.4720 0.075 Uiso 1 1 calc R . .
C5 C 0.9354(4) 0.1097(3) 0.3683(4) 0.0714(11) Uani 1 1 d DU . .
C6 C 0.8764(4) 0.0907(3) 0.2921(4) 0.0672(12) Uani 1 1 d DU A .
H6 H 0.8964 0.0762 0.2554 0.081 Uiso 1 1 calc R . .
C7 C 0.7895(3) 0.0921(3) 0.2679(4) 0.0566(9) Uani 1 1 d U . .
C8 C 0.7917(3) 0.1616(2) 0.4593(3) 0.0542(10) Uani 1 1 d U . .
H8 H 0.7304 0.1722 0.4274 0.065 Uiso 1 1 calc R . .
C9 C 0.7985(4) 0.1240(3) 0.5273(4) 0.0742(16) Uani 1 1 d U . .
H9A H 0.7808 0.1414 0.5656 0.111 Uiso 1 1 calc R . .
H9B H 0.8580 0.1122 0.5580 0.111 Uiso 1 1 calc R . .
H9C H 0.7612 0.0942 0.5020 0.111 Uiso 1 1 calc R . .
C10 C 0.8450(4) 0.2101(3) 0.4978(4) 0.0718(17) Uani 1 1 d U . .
H10A H 0.8256 0.2261 0.5358 0.108 Uiso 1 1 calc R . .
H10B H 0.8381 0.2346 0.4536 0.108 Uiso 1 1 calc R . .
H10C H 0.9056 0.2005 0.5287 0.108 Uiso 1 1 calc R . .
C11 C 1.0304(5) 0.1139(4) 0.3845(7) 0.0751(15) Uani 0.662(8) 1 d PDU A 1
H11 H 1.0379 0.0947 0.3398 0.090 Uiso 0.662(8) 1 calc PR A 1
C12 C 1.0813(6) 0.0878(5) 0.4654(7) 0.083(2) Uani 0.662(8) 1 d PDU A 1
H12A H 1.0607 0.0523 0.4628 0.124 Uiso 0.662(8) 1 calc PR A 1
H12B H 1.0750 0.1067 0.5097 0.124 Uiso 0.662(8) 1 calc PR A 1
H12C H 1.1419 0.0873 0.4772 0.124 Uiso 0.662(8) 1 calc PR A 1
C13 C 1.0616(7) 0.1678(5) 0.3881(8) 0.091(2) Uani 0.662(8) 1 d PDU A 1
H13A H 1.0275 0.1850 0.3348 0.136 Uiso 0.662(8) 1 calc PR A 1
H13B H 1.1220 0.1673 0.3993 0.136 Uiso 0.662(8) 1 calc PR A 1
H13C H 1.0558 0.1867 0.4327 0.136 Uiso 0.662(8) 1 calc PR A 1
C11A C 1.0316(9) 0.0841(7) 0.4153(13) 0.0768(18) Uani 0.338(8) 1 d PDU A 2
H11A H 1.0430 0.0720 0.3683 0.092 Uiso 0.338(8) 1 calc PR A 2
C12A C 1.0557(12) 0.0379(9) 0.4733(13) 0.085(3) Uani 0.338(8) 1 d PDU A 2
H12D H 1.0149 0.0097 0.4467 0.127 Uiso 0.338(8) 1 calc PR A 2
H12E H 1.0540 0.0477 0.5253 0.127 Uiso 0.338(8) 1 calc PR A 2
H12F H 1.1136 0.0264 0.4854 0.127 Uiso 0.338(8) 1 calc PR A 2
C13A C 1.0944(12) 0.1261(10) 0.4536(16) 0.082(3) Uani 0.338(8) 1 d PDU A 2
H13D H 1.0791 0.1556 0.4153 0.123 Uiso 0.338(8) 1 calc PR A 2
H13E H 1.1517 0.1138 0.4650 0.123 Uiso 0.338(8) 1 calc PR A 2
H13F H 1.0941 0.1369 0.5057 0.123 Uiso 0.338(8) 1 calc PR A 2
C14 C 0.7298(4) 0.0719(3) 0.1804(4) 0.0615(11) Uani 1 1 d U A .
H14 H 0.6747 0.0617 0.1808 0.074 Uiso 1 1 calc R . .
C15 C 0.7652(4) 0.0240(3) 0.1570(4) 0.0759(17) Uani 1 1 d U . .
H15A H 0.7771 -0.0028 0.1993 0.114 Uiso 1 1 calc R A .
H15B H 0.8182 0.0330 0.1538 0.114 Uiso 1 1 calc R . .
H15C H 0.7229 0.0111 0.1028 0.114 Uiso 1 1 calc R . .
C16 C 0.7094(4) 0.1146(3) 0.1161(4) 0.0726(15) Uani 1 1 d U . .
H16A H 0.6713 0.1012 0.0608 0.109 Uiso 1 1 calc R A .
H16B H 0.7627 0.1269 0.1164 0.109 Uiso 1 1 calc R . .
H16C H 0.6812 0.1433 0.1298 0.109 Uiso 1 1 calc R . .
C17 C 0.5000 0.0118(3) 0.2500 0.0400(12) Uani 1 2 d SU . .
C18 C 0.5000 -0.0457(3) 0.2500 0.0500(12) Uani 1 2 d SU . .
C19 C 0.5797(5) -0.0713(2) 0.2888(4) 0.0636(10) Uani 1 1 d U . .
C20 C 0.5765(5) -0.1264(3) 0.2877(5) 0.0762(13) Uani 1 1 d DU . .
H20 H 0.6277 -0.1462 0.3132 0.091 Uiso 1 1 calc R . .
C21 C 0.5000 -0.1498(4) 0.2500 0.0829(16) Uani 1 2 d SDU . .
C22 C 0.5000 -0.2124(4) 0.2500 0.0927(18) Uani 1 2 d SDU . .
H22A H 0.4628 -0.2254 0.1962 0.111 Uiso 0.50 1 d P . .
C23 C 0.5950(9) -0.2347(7) 0.2798(11) 0.090 Uiso 0.50 1 d PDU B 5
H23A H 0.5935 -0.2725 0.2810 0.135 Uiso 0.50 1 calc PR B 5
H23B H 0.6323 -0.2217 0.3357 0.135 Uiso 0.50 1 calc PR B 5
H23C H 0.6172 -0.2235 0.2410 0.135 Uiso 0.50 1 calc PR B 5
C24 C 0.4837(11) -0.2291(7) 0.3308(9) 0.090 Uiso 0.50 1 d PDU B 6
H24A H 0.4968 -0.2659 0.3429 0.135 Uiso 0.50 1 calc PR B 6
H24B H 0.4236 -0.2228 0.3179 0.135 Uiso 0.50 1 calc PR B 6
H24C H 0.5209 -0.2086 0.3794 0.135 Uiso 0.50 1 calc PR B 6
C25 C 0.6599(4) -0.0429(3) 0.3280(4) 0.0673(11) Uani 1 1 d DU . .
H25 H 0.6491 -0.0087 0.2991 0.081 Uiso 1 1 calc R . .
C26 C 0.6840(5) -0.0310(3) 0.4202(4) 0.0837(19) Uani 1 1 d DU . .
H26A H 0.7379 -0.0116 0.4449 0.126 Uiso 1 1 calc R . .
H26B H 0.6909 -0.0635 0.4507 0.126 Uiso 1 1 calc R . .
H26C H 0.6384 -0.0104 0.4236 0.126 Uiso 1 1 calc R . .
C27 C 0.7375(5) -0.0665(3) 0.3214(4) 0.0841(18) Uani 1 1 d DU . .
H27A H 0.7875 -0.0440 0.3497 0.126 Uiso 1 1 calc R . .
H27B H 0.7247 -0.0699 0.2627 0.126 Uiso 1 1 calc R . .
H27C H 0.7499 -0.1007 0.3477 0.126 Uiso 1 1 calc R . .
C28 C 0.5000 0.2152(3) 0.2500 0.0471(14) Uani 1 2 d SU . .
C29 C 0.5000 0.2729(3) 0.2500 0.0637(14) Uani 1 2 d SU . .
C30 C 0.4398(5) 0.2981(3) 0.2690(5) 0.0807(12) Uani 1 1 d U . .
C31 C 0.4427(6) 0.3525(3) 0.2684(6) 0.1022(18) Uani 1 1 d DU . .
H31 H 0.4037 0.3718 0.2811 0.123 Uiso 1 1 calc R . .
C32 C 0.5000 0.3778(4) 0.2500 0.113(2) Uani 1 2 d SDU . .
C33 C 0.5173(15) 0.4370(6) 0.2819(13) 0.119(3) Uani 0.50 1 d PDU . .
H33A H 0.5795 0.4431 0.3076 0.142 Uiso 0.50 1 d P . .
C34 C 0.5172(15) 0.4651(6) 0.2914(12) 0.119(3) Uani 0.50 1 d PDU . .
H34A H 0.5102 0.5013 0.2782 0.179 Uiso 0.50 1 d PRD . .
H34B H 0.4881 0.4566 0.3242 0.179 Uiso 0.50 1 d PRD . .
H34C H 0.5770 0.4573 0.3223 0.179 Uiso 0.50 1 d PRD . .
C35 C 0.4912(14) 0.4570(6) 0.3462(14) 0.120(3) Uani 0.50 1 d PDU . .
H35A H 0.5070 0.4926 0.3586 0.179 Uiso 0.50 1 d PRD . .
H35B H 0.4301 0.4537 0.3235 0.179 Uiso 0.50 1 d PRD . .
H35C H 0.5181 0.4369 0.3962 0.179 Uiso 0.50 1 d PRD . .
C36 C 0.3755(5) 0.2697(3) 0.2845(5) 0.0817(13) Uani 1 1 d U . .
H36 H 0.3883 0.2322 0.2827 0.098 Uiso 1 1 calc R . .
C37 C 0.3814(6) 0.2793(4) 0.3697(6) 0.115(2) Uani 1 1 d U . .
H37A H 0.3374 0.2591 0.3764 0.172 Uiso 1 1 calc R . .
H37B H 0.3725 0.3161 0.3760 0.172 Uiso 1 1 calc R . .
H37C H 0.4382 0.2689 0.4123 0.172 Uiso 1 1 calc R . .
C38 C 0.2855(6) 0.2778(4) 0.2186(6) 0.125(3) Uani 1 1 d U . .
H38A H 0.2460 0.2577 0.2326 0.187 Uiso 1 1 calc R . .
H38B H 0.2808 0.2663 0.1648 0.187 Uiso 1 1 calc R . .
H38C H 0.2709 0.3145 0.2155 0.187 Uiso 1 1 calc R . .
C39 C 0.4224(7) 0.1480(4) -0.0148(5) 0.0604(16) Uani 0.721(12) 1 d PU C 3
H39A H 0.4602 0.1759 -0.0171 0.072 Uiso 0.721(12) 1 calc PR C 3
H39B H 0.3764 0.1637 -0.0042 0.072 Uiso 0.721(12) 1 calc PR C 3
C40 C 0.3844(8) 0.1173(4) -0.0960(5) 0.0642(16) Uani 0.721(12) 1 d PU C 3
H40A H 0.3281 0.1023 -0.1069 0.077 Uiso 0.721(12) 1 calc PR C 3
H40B H 0.3775 0.1392 -0.1438 0.077 Uiso 0.721(12) 1 calc PR C 3
C39A C 0.457(2) 0.1595(11) 0.0014(15) 0.061(2) Uani 0.279(12) 1 d PU C 4
H39C H 0.5091 0.1811 0.0247 0.073 Uiso 0.279(12) 1 calc PR C 4
H39D H 0.4085 0.1796 0.0012 0.073 Uiso 0.279(12) 1 calc PR C 4
C40A C 0.437(2) 0.1403(10) -0.0863(12) 0.0626(17) Uani 0.279(12) 1 d PU C 4
H40C H 0.4768 0.1559 -0.1052 0.075 Uiso 0.279(12) 1 calc PR C 4
H40D H 0.3775 0.1500 -0.1261 0.075 Uiso 0.279(12) 1 calc PR C 4
C41 C 0.4471(5) 0.0776(3) -0.0808(3) 0.0652(12) Uani 1 1 d U . .
H41A H 0.4960 0.0907 -0.0894 0.078 Uiso 0.721(12) 1 calc PR C 3
H41B H 0.4218 0.0473 -0.1172 0.078 Uiso 0.721(12) 1 calc PR C 3
H41C H 0.3936 0.0607 -0.1164 0.078 Uiso 0.279(12) 1 d PR C 4
H41D H 0.4904 0.0671 -0.0976 0.078 Uiso 0.279(12) 1 d PR C 4
C42 C 0.4738(4) 0.0647(2) 0.0073(3) 0.0539(12) Uani 1 1 d U C .
H42A H 0.4350 0.0384 0.0121 0.065 Uiso 1 1 calc R . .
H42B H 0.5330 0.0508 0.0331 0.065 Uiso 1 1 calc R . .
O1 O 0.61665(19) 0.12502(13) 0.22312(18) 0.0351(7) Uani 1 1 d . . .
O2 O 0.64108(18) 0.10399(12) 0.35271(17) 0.0327(7) Uani 1 1 d . . .
O3 O 0.50164(18) 0.03422(11) 0.18861(16) 0.0302(6) Uani 1 1 d . . .
O4 O 0.4736(2) 0.19251(12) 0.18057(18) 0.0355(7) Uani 1 1 d . . .
O5 O 0.4696(2) 0.11202(12) 0.04779(19) 0.0389(7) Uani 1 1 d . . .
Ru1 Ru 0.487882(19) 0.113593(12) 0.183199(18) 0.02326(11) Uani 1 1 d . . .

loop_
_atom_site_aniso_label
_atom_site_aniso_U_11
_atom_site_aniso_U_22
_atom_site_aniso_U_33
_atom_site_aniso_U_23
_atom_site_aniso_U_13
_atom_site_aniso_U_12
C1 0.0249(16) 0.050(2) 0.036(2) -0.0148(18) 0.0133(15) -0.0053(17)
C2 0.0260(14) 0.064(2) 0.0452(17) -0.0188(16) 0.0142(13) -0.0058(15)
C3 0.0273(15) 0.069(2) 0.0500(18) -0.0230(16) 0.0097(14) -0.0049(16)
C4 0.0302(16) 0.086(2) 0.062(2) -0.031(2) 0.0114(16) -0.0058(18)
C5 0.0346(16) 0.101(3) 0.073(2) -0.035(2) 0.0184(15) -0.0034(18)
C6 0.0371(17) 0.098(3) 0.067(2) -0.033(2) 0.0233(17) -0.005(2)
C7 0.0351(16) 0.084(2) 0.0534(18) -0.0245(17) 0.0219(14) -0.0065(17)
C8 0.0306(18) 0.072(2) 0.049(2) -0.0246(18) 0.0080(16) -0.0019(18)
C9 0.060(3) 0.106(4) 0.048(3) -0.012(3) 0.016(3) 0.002(3)
C10 0.038(3) 0.081(3) 0.074(3) -0.043(3) 0.005(3) -0.002(2)
C11 0.035(2) 0.105(3) 0.079(3) -0.033(3) 0.020(2) -0.004(2)
C12 0.038(3) 0.109(4) 0.085(4) -0.034(3) 0.013(3) 0.006(3)
C13 0.044(4) 0.113(4) 0.104(5) -0.026(4) 0.023(4) -0.011(3)
C11A 0.037(2) 0.106(3) 0.079(3) -0.033(3) 0.018(2) -0.001(2)
C12A 0.042(5) 0.113(5) 0.083(5) -0.027(4) 0.014(4) 0.001(4)
C13A 0.036(3) 0.111(4) 0.088(4) -0.031(4) 0.019(3) -0.004(3)
C14 0.043(2) 0.092(3) 0.052(2) -0.0222(19) 0.0231(18) -0.007(2)
C15 0.064(3) 0.104(4) 0.062(3) -0.035(3) 0.030(3) -0.006(3)
C16 0.056(3) 0.114(4) 0.053(3) -0.010(3) 0.029(3) -0.008(3)
C17 0.064(3) 0.035(2) 0.027(2) 0.000 0.026(2) 0.000
C18 0.082(3) 0.041(2) 0.035(2) 0.000 0.035(2) 0.000
C19 0.097(2) 0.059(2) 0.0503(19) 0.0079(16) 0.0470(19) 0.0228(16)
C20 0.104(3) 0.067(2) 0.073(3) 0.0061(19) 0.054(2) 0.0165(18)
C21 0.108(3) 0.076(3) 0.083(3) 0.000 0.058(3) 0.000
C22 0.108(3) 0.081(3) 0.096(3) 0.000 0.052(3) 0.000
C25 0.088(2) 0.074(3) 0.048(2) 0.015(2) 0.037(2) 0.038(2)
C26 0.100(4) 0.103(4) 0.047(3) 0.013(3) 0.031(3) 0.056(3)
C27 0.092(4) 0.110(5) 0.054(3) 0.012(3) 0.036(3) 0.051(3)
C28 0.062(3) 0.028(2) 0.051(3) 0.000 0.026(3) 0.000
C29 0.077(3) 0.032(2) 0.066(3) 0.000 0.018(2) 0.000
C30 0.090(3) 0.043(2) 0.086(3) -0.0098(18) 0.018(2) 0.0162(17)
C31 0.107(3) 0.047(2) 0.114(3) -0.009(2) 0.014(3) 0.0134(19)
C32 0.117(4) 0.049(3) 0.126(4) 0.000 0.012(3) 0.000
C33 0.123(5) 0.049(3) 0.130(5) -0.002(3) 0.009(4) 0.002(3)
C34 0.124(5) 0.049(4) 0.132(6) -0.004(3) 0.009(5) 0.002(4)
C35 0.125(5) 0.049(4) 0.132(5) -0.004(3) 0.010(5) 0.002(4)
C36 0.086(3) 0.062(3) 0.085(3) -0.015(2) 0.026(2) 0.022(2)
C37 0.105(5) 0.135(5) 0.088(4) -0.031(4) 0.029(3) 0.000(4)
C38 0.103(4) 0.114(5) 0.104(5) 0.007(5) -0.001(4) -0.013(4)
C39 0.087(4) 0.063(3) 0.028(2) 0.005(2) 0.023(3) 0.019(3)
C40 0.089(4) 0.068(3) 0.030(2) 0.003(2) 0.021(2) 0.017(3)
C39A 0.088(4) 0.064(4) 0.028(3) 0.006(3) 0.023(3) 0.018(3)
C40A 0.089(4) 0.066(3) 0.029(2) 0.004(2) 0.023(3) 0.017(3)
C41 0.090(3) 0.067(3) 0.0335(19) 0.0000(18) 0.023(2) 0.014(2)
C42 0.078(3) 0.055(3) 0.032(2) -0.0015(19) 0.028(2) 0.006(2)
O1 0.0256(14) 0.053(2) 0.0275(15) -0.0060(13) 0.0131(12) -0.0088(13)
O2 0.0230(14) 0.0469(19) 0.0224(14) -0.0054(12) 0.0050(11) 0.0024(12)
O3 0.0365(16) 0.0314(15) 0.0189(13) -0.0006(11) 0.0089(12) -0.0005(12)
O4 0.0448(18) 0.0302(16) 0.0285(15) 0.0040(12) 0.0136(14) -0.0019(13)
O5 0.055(2) 0.0375(17) 0.0219(14) 0.0024(13) 0.0154(14) -0.0003(15)
Ru1 0.02202(17) 0.02914(18) 0.01692(17) 0.00041(12) 0.00718(12) -0.00251(13)

loop_
_atom_type_symbol
_atom_type_description
_atom_type_scat_dispersion_real
_atom_type_scat_dispersion_imag
_atom_type_scat_source
C C 0.0033 0.0016 'International Tables Vol C Tables 4.2.6.8 and 6.1.1.4'
H H 0.0000 0.0000 'International Tables Vol C Tables 4.2.6.8 and 6.1.1.4'
O O 0.0106 0.0060 'International Tables Vol C Tables 4.2.6.8 and 6.1.1.4'
Ru Ru -1.2594 0.8363 'International Tables Vol C Tables 4.2.6.8 and 6.1.1.4'

loop_
_geom_angle_atom_site_label_1
_geom_angle_atom_site_label_2
_geom_angle_atom_site_label_3
_geom_angle
_geom_angle_site_symmetry_1
_geom_angle_site_symmetry_3
_geom_angle_publ_flag
O1 C1 O2 123.8(4) . . ?
O1 C1 C2 117.2(4) . . ?
O2 C1 C2 119.1(4) . . ?
C7 C2 C3 120.7(5) . . ?
C7 C2 C1 119.2(4) . . ?
C3 C2 C1 120.1(4) . . ?
C4 C3 C2 117.3(5) . . ?
C4 C3 C8 119.5(5) . . ?
C2 C3 C8 123.2(4) . . ?
C5 C4 C3 122.9(5) . . ?
C5 C4 H4 118.5 . . ?
C3 C4 H4 118.5 . . ?
C4 C5 C6 118.5(5) . . ?
C4 C5 C11 122.6(6) . . ?
C6 C5 C11 118.0(6) . . ?
C4 C5 C11A 115.3(9) . . ?
C6 C5 C11A 120.1(9) . . ?
C7 C6 C5 122.0(5) . . ?
C7 C6 H6 119.0 . . ?
C5 C6 H6 119.0 . . ?
C6 C7 C2 118.5(5) . . ?
C6 C7 C14 117.5(5) . . ?
C2 C7 C14 123.9(5) . . ?
C3 C8 C9 109.7(5) . . ?
C3 C8 C10 111.8(5) . . ?
C9 C8 C10 110.3(5) . . ?
C3 C8 H8 108.3 . . ?
C9 C8 H8 108.3 . . ?
C10 C8 H8 108.3 . . ?
C8 C9 H9A 109.5 . . ?
C8 C9 H9B 109.5 . . ?
H9A C9 H9B 109.5 . . ?
C8 C9 H9C 109.5 . . ?
H9A C9 H9C 109.5 . . ?
H9B C9 H9C 109.5 . . ?
C8 C10 H10A 109.5 . . ?
C8 C10 H10B 109.5 . . ?
H10A C10 H10B 109.5 . . ?
C8 C10 H10C 109.5 . . ?
H10A C10 H10C 109.5 . . ?
H10B C10 H10C 109.5 . . ?
C12 C11 C13 109.7(9) . . ?
C12 C11 C5 105.9(8) . . ?
C13 C11 C5 114.3(8) . . ?
C12 C11 H11 109.0 . . ?
C13 C11 H11 109.0 . . ?
C5 C11 H11 109.0 . . ?
C11 C12 H12A 109.5 . . ?
C11 C12 H12B 109.5 . . ?
H12A C12 H12B 109.5 . . ?
C11 C12 H12C 109.5 . . ?
H12A C12 H12C 109.5 . . ?
H12B C12 H12C 109.5 . . ?
C11 C13 H13A 109.5 . . ?
C11 C13 H13B 109.5 . . ?
H13A C13 H13B 109.5 . . ?
C11 C13 H13C 109.5 . . ?
H13A C13 H13C 109.5 . . ?
H13B C13 H13C 109.5 . . ?
C13A C11A C12A 109.9(18) . . ?
C13A C11A C5 108.5(13) . . ?
C12A C11A C5 125.2(15) . . ?
C13A C11A H11A 103.6 . . ?
C12A C11A H11A 103.6 . . ?
C5 C11A H11A 103.6 . . ?
C11A C12A H12D 109.5 . . ?
C11A C12A H12E 109.5 . . ?
H12D C12A H12E 109.5 . . ?
C11A C12A H12F 109.5 . . ?
H12D C12A H12F 109.5 . . ?
H12E C12A H12F 109.5 . . ?
C11A C13A H13D 109.5 . . ?
C11A C13A H13E 109.5 . . ?
H13D C13A H13E 109.5 . . ?
C11A C13A H13F 109.5 . . ?
H13D C13A H13F 109.5 . . ?
H13E C13A H13F 109.5 . . ?
C16 C14 C15 111.5(5) . . ?
C16 C14 C7 110.4(6) . . ?
C15 C14 C7 112.7(5) . . ?
C16 C14 H14 107.3 . . ?
C15 C14 H14 107.3 . . ?
C7 C14 H14 107.3 . . ?
C14 C15 H15A 109.5 . . ?
C14 C15 H15B 109.5 . . ?
H15A C15 H15B 109.5 . . ?
C14 C15 H15C 109.5 . . ?
H15A C15 H15C 109.5 . . ?
H15B C15 H15C 109.5 . . ?
C14 C16 H16A 109.5 . . ?
C14 C16 H16B 109.5 . . ?
H16A C16 H16B 109.5 . . ?
C14 C16 H16C 109.5 . . ?
H16A C16 H16C 109.5 . . ?
H16B C16 H16C 109.5 . . ?
O3 C17 O3 125.1(6) 2_655 . ?
O3 C17 C18 117.4(3) 2_655 . ?
O3 C17 C18 117.4(3) . . ?
C19 C18 C19 123.9(8) 2_655 . ?
C19 C18 C17 118.0(4) 2_655 . ?
C19 C18 C17 118.0(4) . . ?
C18 C19 C20 116.1(7) . . ?
C18 C19 C25 121.6(6) . . ?
C20 C19 C25 122.3(6) . . ?
C21 C20 C19 118.7(8) . . ?
C21 C20 H20 120.6 . . ?
C19 C20 H20 120.6 . . ?
C20 C21 C20 126.4(11) . 2_655 ?
C20 C21 C22 116.8(5) . . ?
C20 C21 C22 116.8(5) 2_655 . ?
C23 C22 C23 137.8(15) . 2_655 ?
C23 C22 C21 111.1(7) . . ?
C23 C22 C21 111.1(7) 2_655 . ?
C23 C22 C24 69.0(8) . 2_655 ?
C23 C22 C24 99.7(9) 2_655 2_655 ?
C21 C22 C24 105.2(7) . 2_655 ?
C23 C22 C24 99.7(9) . . ?
C23 C22 C24 69.0(8) 2_655 . ?
C21 C22 C24 105.2(7) . . ?
C24 C22 C24 149.6(14) 2_655 . ?
C23 C22 H22A 110.1 . . ?
C23 C22 H22A 53.2 2_655 . ?
C21 C22 H22A 110.8 . . ?
C24 C22 H22A 47.5 2_655 . ?
C24 C22 H22A 119.3 . . ?
C22 C23 H23A 109.5 . . ?
C22 C23 H23B 109.5 . . ?
C22 C23 H23C 109.5 . . ?
C22 C24 H24A 109.5 . . ?
C22 C24 H24B 109.5 . . ?
C22 C24 H24C 109.5 . . ?
C19 C25 C27 116.8(6) . . ?
C19 C25 C26 111.3(6) . . ?
C27 C25 C26 109.5(5) . . ?
C19 C25 H25 106.2 . . ?
C27 C25 H25 106.2 . . ?
C26 C25 H25 106.2 . . ?
C25 C26 H26A 109.5 . . ?
C25 C26 H26B 109.5 . . ?
H26A C26 H26B 109.5 . . ?
C25 C26 H26C 109.5 . . ?
H26A C26 H26C 109.5 . . ?
H26B C26 H26C 109.5 . . ?
C25 C27 H27A 109.5 . . ?
C25 C27 H27B 109.5 . . ?
H27A C27 H27B 109.5 . . ?
C25 C27 H27C 109.5 . . ?
H27A C27 H27C 109.5 . . ?
H27B C27 H27C 109.5 . . ?
O4 C28 O4 124.7(6) . 2_655 ?
O4 C28 C29 117.7(3) . . ?
O4 C28 C29 117.7(3) 2_655 . ?
C30 C29 C30 124.6(9) 2_655 . ?
C30 C29 C28 117.7(4) 2_655 . ?
C30 C29 C28 117.7(4) . . ?
C29 C30 C31 115.4(8) . . ?
C29 C30 C36 122.3(6) . . ?
C31 C30 C36 122.3(7) . . ?
C32 C31 C30 121.2(10) . . ?
C32 C31 H31 119.4 . . ?
C30 C31 H31 119.4 . . ?
C31 C32 C31 122.2(11) . 2_655 ?
C31 C32 C33 114.4(12) . . ?
C31 C32 C33 120.2(12) 2_655 . ?
C31 C32 C33 120.2(12) . 2_655 ?
C31 C32 C33 114.4(12) 2_655 2_655 ?
C34 C33 C33 101(2) . 2_655 ?
C34 C33 C34 70(3) . 2_655 ?
C34 C33 C35 57(3) . . ?
C33 C33 C35 129(4) 2_655 . ?
C34 C33 C35 113.3(18) 2_655 . ?
C34 C33 C32 170(3) . . ?
C33 C33 C32 71.4(7) 2_655 . ?
C34 C33 C32 103.2(12) 2_655 . ?
C35 C33 C32 122(2) . . ?
C34 C33 H33A 81.4 . . ?
C33 C33 H33A 119.9 2_655 . ?
C34 C33 H33A 106.3 2_655 . ?
C35 C33 H33A 103.4 . . ?
C32 C33 H33A 108.2 . . ?
C34 C33 H34B 53.1 . . ?
C33 C33 H34B 120.1 2_655 . ?
C34 C33 H34B 104.7 2_655 . ?
C32 C33 H34B 124.0 . . ?
H33A C33 H34B 109.0 . . ?
C34 C33 H34C 58.9 . . ?
C33 C33 H34C 130.2 2_655 . ?
C34 C33 H34C 104.9 2_655 . ?
C35 C33 H34C 81.5 . . ?
C32 C33 H34C 131.1 . . ?
H34B C33 H34C 85.7 . . ?
C33 C34 C35 93(3) . . ?
C33 C34 C34 78(3) . 2_655 ?
C35 C34 C34 137(3) . 2_655 ?
C33 C34 C33 47(2) . 2_655 ?
C35 C34 C33 120(2) . 2_655 ?
C33 C34 H33A 58.3 . . ?
C35 C34 H33A 110.4 . . ?
C34 C34 H33A 100.7 2_655 . ?
C33 C34 H33A 86.5 2_655 . ?
C33 C34 H34A 154.9 . . ?
C35 C34 H34A 107.6 . . ?
C34 C34 H34A 77.3 2_655 . ?
C33 C34 H34A 109.0 2_655 . ?
H33A C34 H34A 123.3 . . ?
C33 C34 H34B 88.4 . . ?
C34 C34 H34B 126.0 2_655 . ?
C33 C34 H34B 109.8 2_655 . ?
H33A C34 H34B 115.6 . . ?
H34A C34 H34B 109.5 . . ?
C33 C34 H34C 79.3 . . ?
C35 C34 H34C 100.9 . . ?
C34 C34 H34C 118.4 2_655 . ?
C33 C34 H34C 109.7 2_655 . ?
H34A C34 H34C 109.5 . . ?
H34B C34 H34C 109.5 . . ?
C33 C34 H35A 132.0 . . ?
C34 C34 H35A 138.8 2_655 . ?
C33 C34 H35A 150.4 2_655 . ?
H33A C34 H35A 118.6 . . ?
H34A C34 H35A 71.6 . . ?
H34B C34 H35A 47.2 . . ?
H34C C34 H35A 97.2 . . ?
C34 C35 H35A 81.7 . . ?
C33 C35 H35A 110.7 . . ?
H34B C35 H35A 99.6 . . ?
C34 C35 H35B 113.5 . . ?
C33 C35 H35B 107.6 . . ?
H34B C35 H35B 86.4 . . ?
H35A C35 H35B 109.5 . . ?
C34 C35 H35C 128.4 . . ?
C33 C35 H35C 110.1 . . ?
H34B C35 H35C 138.9 . . ?
H35A C35 H35C 109.5 . . ?
H35B C35 H35C 109.5 . . ?
C30 C36 C38 113.6(8) . . ?
C30 C36 C37 113.5(7) . . ?
C38 C36 C37 110.6(8) . . ?
C30 C36 H36 106.2 . . ?
C38 C36 H36 106.2 . . ?
C37 C36 H36 106.2 . . ?
C36 C37 H37A 109.5 . . ?
C36 C37 H37B 109.5 . . ?
H37A C37 H37B 109.5 . . ?
C36 C37 H37C 109.5 . . ?
H37A C37 H37C 109.5 . . ?
H37B C37 H37C 109.5 . . ?
C36 C38 H38A 109.5 . . ?
C36 C38 H38B 109.5 . . ?
H38A C38 H38B 109.5 . . ?
C36 C38 H38C 109.5 . . ?
H38A C38 H38C 109.5 . . ?
H38B C38 H38C 109.5 . . ?
O5 C39 C40 105.5(7) . . ?
O5 C39 H39A 110.6 . . ?
C40 C39 H39A 110.6 . . ?
O5 C39 H39B 110.6 . . ?
C40 C39 H39B 110.6 . . ?
H39A C39 H39B 108.8 . . ?
C41 C40 C39 102.8(7) . . ?
C41 C40 H40A 111.2 . . ?
C39 C40 H40A 111.2 . . ?
C41 C40 H40B 111.2 . . ?
C39 C40 H40B 111.2 . . ?
H40A C40 H40B 109.1 . . ?
C39 C40 H41C 132.6 . . ?
H40A C40 H41C 77.2 . . ?
H40B C40 H41C 109.0 . . ?
O5 C39A C40A 102.9(19) . . ?
O5 C39A H39C 111.2 . . ?
C40A C39A H39C 111.2 . . ?
O5 C39A H39D 111.2 . . ?
C40A C39A H39D 111.2 . . ?
H39C C39A H39D 109.1 . . ?
C39A C40A C41 106.9(16) . . ?
C39A C40A H40C 110.3 . . ?
C41 C40A H40C 110.3 . . ?
C39A C40A H40D 110.3 . . ?
C41 C40A H40D 110.3 . . ?
H40C C40A H40D 108.6 . . ?
C40 C41 C42 102.5(6) . . ?
C42 C41 C40A 105.3(8) . . ?
C40 C41 H41A 111.3 . . ?
C42 C41 H41A 111.3 . . ?
C40A C41 H41A 74.5 . . ?
C40 C41 H41B 111.3 . . ?
C42 C41 H41B 111.3 . . ?
C40A C41 H41B 138.0 . . ?
H41A C41 H41B 109.2 . . ?
C40 C41 H41C 76.7 . . ?
C42 C41 H41C 110.7 . . ?
C40A C41 H41C 111.2 . . ?
H41A C41 H41C 134.0 . . ?
C40 C41 H41D 141.0 . . ?
C42 C41 H41D 110.7 . . ?
C40A C41 H41D 110.1 . . ?
H41B C41 H41D 75.6 . . ?
H41C C41 H41D 108.8 . . ?
O5 C42 C41 106.5(5) . . ?
O5 C42 H42A 110.4 . . ?
C41 C42 H42A 110.4 . . ?
O5 C42 H42B 110.4 . . ?
C41 C42 H42B 110.4 . . ?
H42A C42 H42B 108.6 . . ?
C1 O1 Ru1 117.7(3) . . ?
C1 O2 Ru1 116.2(3) . 2_655 ?
C17 O3 Ru1 116.9(3) . . ?
C28 O4 Ru1 116.8(3) . . ?
C39 O5 C42 107.6(5) . . ?
C42 O5 C39A 117.5(11) . . ?
C39 O5 Ru1 125.9(4) . . ?
C42 O5 Ru1 122.1(3) . . ?
C39A O5 Ru1 120.4(10) . . ?
O1 Ru1 O4 88.14(13) . . ?
O1 Ru1 O2 177.57(12) . 2_655 ?
O4 Ru1 O2 90.47(12) . 2_655 ?
O1 Ru1 O3 92.34(12) . . ?
O4 Ru1 O3 178.46(11) . . ?
O2 Ru1 O3 88.99(12) 2_655 . ?
O1 Ru1 Ru1 88.41(8) . 2_655 ?
O4 Ru1 Ru1 89.28(8) . 2_655 ?
O2 Ru1 Ru1 89.58(8) 2_655 2_655 ?
O3 Ru1 Ru1 89.27(7) . 2_655 ?
O1 Ru1 O5 89.14(12) . . ?
O4 Ru1 O5 92.01(11) . . ?
O2 Ru1 O5 92.90(12) 2_655 . ?
O3 Ru1 O5 89.46(11) . . ?
Ru1 Ru1 O5 177.19(9) 2_655 . ?

loop_
_geom_bond_atom_site_label_1
_geom_bond_atom_site_label_2
_geom_bond_distance
_geom_bond_site_symmetry_2
_geom_bond_publ_flag
C1 O1 1.266(6) . ?
C1 O2 1.271(5) . ?
C1 C2 1.496(6) . ?
C2 C7 1.408(7) . ?
C2 C3 1.413(7) . ?
C3 C4 1.386(7) . ?
C3 C8 1.518(7) . ?
C4 C5 1.373(8) . ?
C4 H4 0.9500 . ?
C5 C6 1.384(7) . ?
C5 C11 1.554(9) . ?
C5 C11A 1.644(14) . ?
C6 C7 1.377(7) . ?
C6 H6 0.9500 . ?
C7 C14 1.538(8) . ?
C8 C9 1.525(9) . ?
C8 C10 1.530(8) . ?
C8 H8 1.0000 . ?
C9 H9A 0.9800 . ?
C9 H9B 0.9800 . ?
C9 H9C 0.9800 . ?
C10 H10A 0.9800 . ?
C10 H10B 0.9800 . ?
C10 H10C 0.9800 . ?
C11 C12 1.484(12) . ?
C11 C13 1.488(13) . ?
C11 H11 1.0000 . ?
C12 H12A 0.9800 . ?
C12 H12B 0.9800 . ?
C12 H12C 0.9800 . ?
C13 H13A 0.9800 . ?
C13 H13B 0.9800 . ?
C13 H13C 0.9800 . ?
C11A C13A 1.478(16) . ?
C11A C12A 1.516(17) . ?
C11A H11A 1.0000 . ?
C12A H12D 0.9800 . ?
C12A H12E 0.9800 . ?
C12A H12F 0.9800 . ?
C13A H13D 0.9800 . ?
C13A H13E 0.9800 . ?
C13A H13F 0.9800 . ?
C14 C16 1.523(10) . ?
C14 C15 1.524(9) . ?
C14 H14 1.0000 . ?
C15 H15A 0.9800 . ?
C15 H15B 0.9800 . ?
C15 H15C 0.9800 . ?
C16 H16A 0.9800 . ?
C16 H16B 0.9800 . ?
C16 H16C 0.9800 . ?
C17 O3 1.257(4) 2_655 ?
C17 O3 1.257(4) . ?
C17 C18 1.489(10) . ?
C18 C19 1.411(7) 2_655 ?
C18 C19 1.411(7) . ?
C19 C20 1.427(9) . ?
C19 C25 1.454(10) . ?
C20 C21 1.341(8) . ?
C20 H20 0.9500 . ?
C21 C20 1.341(8) 2_655 ?
C21 C22 1.619(13) . ?
C22 C23 1.604(12) . ?
C22 C23 1.604(12) 2_655 ?
C22 C24 1.657(13) 2_655 ?
C22 C24 1.657(13) . ?
C22 H22A 0.9531 . ?
C23 H23A 0.9800 . ?
C23 H23B 0.9800 . ?
C23 H23C 0.9800 . ?
C24 H24A 0.9800 . ?
C24 H24B 0.9800 . ?
C24 H24C 0.9800 . ?
C25 C27 1.538(8) . ?
C25 C26 1.546(8) . ?
C25 H25 1.0000 . ?
C26 H26A 0.9800 . ?
C26 H26B 0.9800 . ?
C26 H26C 0.9800 . ?
C27 H27A 0.9800 . ?
C27 H27B 0.9800 . ?
C27 H27C 0.9800 . ?
C28 O4 1.264(4) . ?
C28 O4 1.264(4) 2_655 ?
C28 C29 1.494(10) . ?
C29 C30 1.400(8) 2_655 ?
C29 C30 1.400(8) . ?
C30 C31 1.411(10) . ?
C30 C36 1.467(11) . ?
C31 C32 1.352(9) . ?
C31 H31 0.9500 . ?
C32 C31 1.352(9) 2_655 ?
C32 C33 1.616(14) . ?
C32 C33 1.616(14) 2_655 ?
C33 C34 0.748(19) . ?
C33 C33 1.03(4) 2_655 ?
C33 C34 1.38(2) 2_655 ?
C33 C35 1.51(3) . ?
C33 H33A 0.9832 . ?
C33 H34B 1.2003 . ?
C33 H34C 1.1013 . ?
C34 C35 1.27(3) . ?
C34 C34 1.33(4) 2_655 ?
C34 C33 1.38(2) 2_655 ?
C34 H33A 1.1427 . ?
C34 H34A 0.9600 . ?
C34 H34B 0.9600 . ?
C34 H34C 0.9600 . ?
C35 H34B 0.3730 . ?
C35 H35A 0.9601 . ?
C35 H35B 0.9600 . ?
C35 H35C 0.9600 . ?
C36 C38 1.500(11) . ?
C36 C37 1.507(11) . ?
C36 H36 1.0000 . ?
C37 H37A 0.9800 . ?
C37 H37B 0.9800 . ?
C37 H37C 0.9800 . ?
C38 H38A 0.9800 . ?
C38 H38B 0.9800 . ?
C38 H38C 0.9800 . ?
C39 O5 1.408(10) . ?
C39 C40 1.528(11) . ?
C39 H39A 0.9900 . ?
C39 H39B 0.9900 . ?
C40 C41 1.435(10) . ?
C40 H40A 0.9900 . ?
C40 H40B 0.9900 . ?
C39A O5 1.44(3) . ?
C39A C40A 1.53(3) . ?
C39A H39C 0.9900 . ?
C39A H39D 0.9900 . ?
C40A C41 1.63(3) . ?
C40A H40C 0.9900 . ?
C40A H40D 0.9900 . ?
C41 C42 1.475(7) . ?
C41 H41A 0.9900 . ?
C41 H41B 0.9900 . ?
C41 H41C 0.9700 . ?
C41 H41D 0.9700 . ?
C42 O5 1.443(6) . ?
C42 H42A 0.9900 . ?
C42 H42B 0.9900 . ?
O1 Ru1 2.051(3) . ?
O2 Ru1 2.059(3) 2_655 ?
O3 Ru1 2.065(3) . ?
O4 Ru1 2.055(3) . ?
O5 Ru1 2.308(3) . ?
Ru1 O2 2.059(3) 2_655 ?
Ru1 Ru1 2.2425(6) 2_655 ?

loop_
_geom_torsion_atom_site_label_1
_geom_torsion_atom_site_label_2
_geom_torsion_atom_site_label_3
_geom_torsion_atom_site_label_4
_geom_torsion
_geom_torsion_site_symmetry_1
_geom_torsion_site_symmetry_2
_geom_torsion_site_symmetry_3
_geom_torsion_site_symmetry_4
_geom_torsion_publ_flag
O1 C1 C2 C7 -40.5(8) . . . . ?
O2 C1 C2 C7 138.9(6) . . . . ?
O1 C1 C2 C3 139.3(6) . . . . ?
O2 C1 C2 C3 -41.4(8) . . . . ?
C7 C2 C3 C4 -2.3(10) . . . . ?
C1 C2 C3 C4 177.9(6) . . . . ?
C7 C2 C3 C8 176.3(6) . . . . ?
C1 C2 C3 C8 -3.5(9) . . . . ?
C2 C3 C4 C5 1.0(11) . . . . ?
C8 C3 C4 C5 -177.7(7) . . . . ?
C3 C4 C5 C6 0.9(12) . . . . ?
C3 C4 C5 C11 169.9(8) . . . . ?
C3 C4 C5 C11A -151.7(10) . . . . ?
C4 C5 C6 C7 -1.4(12) . . . . ?
C11 C5 C6 C7 -171.0(8) . . . . ?
C11A C5 C6 C7 149.8(11) . . . . ?
C5 C6 C7 C2 0.1(12) . . . . ?
C5 C6 C7 C14 177.6(7) . . . . ?
C3 C2 C7 C6 1.8(10) . . . . ?
C1 C2 C7 C6 -178.4(6) . . . . ?
C3 C2 C7 C14 -175.5(6) . . . . ?
C1 C2 C7 C14 4.2(10) . . . . ?
C4 C3 C8 C9 -82.9(7) . . . . ?
C2 C3 C8 C9 98.5(7) . . . . ?
C4 C3 C8 C10 39.8(9) . . . . ?
C2 C3 C8 C10 -138.8(6) . . . . ?
C4 C5 C11 C12 62.0(11) . . . . ?
C6 C5 C11 C12 -128.9(9) . . . . ?
C11A C5 C11 C12 -25.7(14) . . . . ?
C4 C5 C11 C13 -58.8(13) . . . . ?
C6 C5 C11 C13 110.3(10) . . . . ?
C11A C5 C11 C13 -147(2) . . . . ?
C4 C5 C11A C13A -67.6(19) . . . . ?
C6 C5 C11A C13A 140.4(16) . . . . ?
C11 C5 C11A C13A 43.9(14) . . . . ?
C4 C5 C11A C12A 65(2) . . . . ?
C6 C5 C11A C12A -87(2) . . . . ?
C11 C5 C11A C12A 176(3) . . . . ?
C6 C7 C14 C16 -86.5(8) . . . . ?
C2 C7 C14 C16 90.8(8) . . . . ?
C6 C7 C14 C15 38.9(9) . . . . ?
C2 C7 C14 C15 -143.7(7) . . . . ?
O3 C17 C18 C19 92.2(3) 2_655 . . 2_655 ?
O3 C17 C18 C19 -87.8(3) . . . 2_655 ?
O3 C17 C18 C19 -87.8(3) 2_655 . . . ?
O3 C17 C18 C19 92.2(3) . . . . ?
C19 C18 C19 C20 -0.4(4) 2_655 . . . ?
C17 C18 C19 C20 179.6(4) . . . . ?
C19 C18 C19 C25 -179.8(6) 2_655 . . . ?
C17 C18 C19 C25 0.2(6) . . . . ?
C18 C19 C20 C21 0.8(8) . . . . ?
C25 C19 C20 C21 -179.9(5) . . . . ?
C19 C20 C21 C20 -0.4(4) . . . 2_655 ?
C19 C20 C21 C22 179.6(4) . . . . ?
C20 C21 C22 C23 -11.7(7) . . . . ?
C20 C21 C22 C23 168.3(7) 2_655 . . . ?
C20 C21 C22 C23 168.3(7) . . . 2_655 ?
C20 C21 C22 C23 -11.7(7) 2_655 . . 2_655 ?
C20 C21 C22 C24 -84.7(7) . . . 2_655 ?
C20 C21 C22 C24 95.3(7) 2_655 . . 2_655 ?
C20 C21 C22 C24 95.3(7) . . . . ?
C20 C21 C22 C24 -84.7(7) 2_655 . . . ?
C18 C19 C25 C27 -144.6(5) . . . . ?
C20 C19 C25 C27 36.1(8) . . . . ?
C18 C19 C25 C26 88.7(6) . . . . ?
C20 C19 C25 C26 -90.7(7) . . . . ?
O4 C28 C29 C30 -70.8(4) . . . 2_655 ?
O4 C28 C29 C30 109.2(4) 2_655 . . 2_655 ?
O4 C28 C29 C30 109.2(4) . . . . ?
O4 C28 C29 C30 -70.8(4) 2_655 . . . ?
C30 C29 C30 C31 -0.2(5) 2_655 . . . ?
C28 C29 C30 C31 179.8(5) . . . . ?
C30 C29 C30 C36 177.0(8) 2_655 . . . ?
C28 C29 C30 C36 -3.0(8) . . . . ?
C29 C30 C31 C32 0.4(11) . . . . ?
C36 C30 C31 C32 -176.8(7) . . . . ?
C30 C31 C32 C31 -0.2(6) . . . 2_655 ?
C30 C31 C32 C33 -160.0(9) . . . . ?
C30 C31 C32 C33 158.5(10) . . . 2_655 ?
C31 C32 C33 C34 -64(25) . . . . ?
C31 C32 C33 C34 136(25) 2_655 . . . ?
C33 C32 C33 C34 44(23) 2_655 . . . ?
C31 C32 C33 C33 -108(3) . . . 2_655 ?
C31 C32 C33 C33 91(3) 2_655 . . 2_655 ?
C31 C32 C33 C34 -112.3(17) . . . 2_655 ?
C31 C32 C33 C34 87.4(17) 2_655 . . 2_655 ?
C33 C32 C33 C34 -4(2) 2_655 . . 2_655 ?
C31 C32 C33 C35 16.1(19) . . . . ?
C31 C32 C33 C35 -144.2(15) 2_655 . . . ?
C33 C32 C33 C35 125(4) 2_655 . . . ?
C33 C33 C34 C35 129(4) 2_655 . . . ?
C34 C33 C34 C35 137(3) 2_655 . . . ?
C32 C33 C34 C35 87(25) . . . . ?
C33 C33 C34 C34 -8(5) 2_655 . . 2_655 ?
C35 C33 C34 C34 -137(3) . . . 2_655 ?
C32 C33 C34 C34 -51(26) . . . 2_655 ?
C34 C33 C34 C33 8(5) 2_655 . . 2_655 ?
C35 C33 C34 C33 -129(4) . . . 2_655 ?
C32 C33 C34 C33 -42(22) . . . 2_655 ?
C34 C34 C35 C33 76(2) 2_655 . . . ?
C33 C34 C35 C33 41(3) 2_655 . . . ?
C33 C33 C35 C34 -77(3) 2_655 . . . ?
C34 C33 C35 C34 -44(3) 2_655 . . . ?
C32 C33 C35 C34 -168(3) . . . . ?
C29 C30 C36 C38 -112.2(8) . . . . ?
C31 C30 C36 C38 64.8(11) . . . . ?
C29 C30 C36 C37 120.3(7) . . . . ?
C31 C30 C36 C37 -62.7(10) . . . . ?
O5 C39 C40 C41 -30.6(10) . . . . ?
O5 C39A C40A C41 -4(2) . . . . ?
C39 C40 C41 C42 38.2(9) . . . . ?
C39 C40 C41 C40A -60.8(13) . . . . ?
C39A C40A C41 C40 90(2) . . . . ?
C39A C40A C41 C42 -1(2) . . . . ?
C40 C41 C42 O5 -33.7(8) . . . . ?
C40A C41 C42 O5 6.3(13) . . . . ?
O2 C1 O1 Ru1 -10.0(6) . . . . ?
C2 C1 O1 Ru1 169.3(3) . . . . ?
O1 C1 O2 Ru1 -7.2(6) . . . 2_655 ?
C2 C1 O2 Ru1 173.5(3) . . . 2_655 ?
O3 C17 O3 Ru1 -6.68(9) 2_655 . . . ?
C18 C17 O3 Ru1 173.32(9) . . . . ?
O4 C28 O4 Ru1 -7.25(10) 2_655 . . . ?
C29 C28 O4 Ru1 172.75(10) . . . . ?
C40 C39 O5 C42 9.6(9) . . . . ?
C40 C39 O5 C39A 127(4) . . . . ?
C40 C39 O5 Ru1 -147.0(6) . . . . ?
C41 C42 O5 C39 14.4(8) . . . . ?
C41 C42 O5 C39A -10.4(16) . . . . ?
C41 C42 O5 Ru1 172.1(4) . . . . ?
C40A C39A O5 C39 -63(3) . . . . ?
C40A C39A O5 C42 9(2) . . . . ?
C40A C39A O5 Ru1 -173.2(13) . . . . ?
C1 O1 Ru1 O4 108.0(3) . . . . ?
C1 O1 Ru1 O3 -70.5(3) . . . . ?
C1 O1 Ru1 Ru1 18.7(3) . . . 2_655 ?
C1 O1 Ru1 O5 -160.0(3) . . . . ?
C28 O4 Ru1 O1 -73.2(2) . . . . ?
C28 O4 Ru1 O2 104.8(2) . . . 2_655 ?
C28 O4 Ru1 Ru1 15.2(2) . . . 2_655 ?
C28 O4 Ru1 O5 -162.3(2) . . . . ?
C17 O3 Ru1 O1 102.4(2) . . . . ?
C17 O3 Ru1 O2 -75.6(2) . . . 2_655 ?
C17 O3 Ru1 Ru1 14.04(19) . . . 2_655 ?
C17 O3 Ru1 O5 -168.5(2) . . . . ?
C39 O5 Ru1 O1 -115.7(7) . . . . ?
C42 O5 Ru1 O1 90.8(4) . . . . ?
C39A O5 Ru1 O1 -86.7(15) . . . . ?
C39 O5 Ru1 O4 -27.6(7) . . . . ?
C42 O5 Ru1 O4 179.0(4) . . . . ?
C39A O5 Ru1 O4 1.4(15) . . . . ?
C39 O5 Ru1 O2 63.0(7) . . . 2_655 ?
C42 O5 Ru1 O2 -90.5(4) . . . 2_655 ?
C39A O5 Ru1 O2 92.0(15) . . . 2_655 ?
C39 O5 Ru1 O3 152.0(7) . . . . ?
C42 O5 Ru1 O3 -1.5(4) . . . . ?
C39A O5 Ru1 O3 -179.0(15) . . . . ?
